data_1573940
loop_
_publ_author_name
'Saeednia, Borna'
'Sragow, Aria M.'
'Lin, Yannan'
'Sheehan, Colton J.'
'Metlay, Amy S.'
'Gau, Michael R.'
'Dye, Samantha A.'
'O'Konski, Sarah P'
'Mallouk, Thomas E.'
'Dmochowski, Ivan J.'

_publ_section_title
;
 Unusually air-stable copper(i) complexes showing high selectivity for
 carbon monoxide.
;
_journal_issue 12
_journal_name_full 'Chemical science'
_journal_page_first 5058
_journal_page_last 5063
_journal_paper_doi 10.1039/d5sc00237k
_journal_volume 16
_journal_year 2025
_chemical_formula_moiety 'C51 H54 Cu N4 O6, F6 P, 0.55(C4 H10 O), 0.4(C2 H3 N)'
_chemical_formula_sum 'C54 H60.7 Cu F6 N4.4 O6.55 P'
_chemical_formula_weight 1084.68
_space_group_crystal_system triclinic
_space_group_IT_number 2
_space_group_name_Hall '-P 1'
_space_group_name_H-M_alt 'P -1'
_atom_sites_solution_hydrogens geom
_atom_sites_solution_primary dual
_audit_creation_date 2024-05-29
_audit_creation_method
;
Olex2 1.5
(compiled 2021.10.07 svn.r9718050b for OlexSys, GUI svn.r6410)
;
_audit_update_record
;
2024-05-29 deposited with the CCDC.	2025-02-10 downloaded from the CCDC.
;
_cell_angle_alpha 70.349(2)
_cell_angle_beta 82.732(2)
_cell_angle_gamma 88.868(2)
_cell_formula_units_Z 2
_cell_length_a 11.8395(6)
_cell_length_b 14.4553(7)
_cell_length_c 15.7362(8)
_cell_measurement_reflns_used 9047
_cell_measurement_temperature 100.00
_cell_measurement_theta_max 27.47
_cell_measurement_theta_min 2.28
_cell_volume 2515.2(2)
_computing_cell_refinement 'Bruker SAINT v8.34A'
_computing_data_collection 'Bruker APEX2 v2018.1-0'
_computing_data_reduction 'Bruker SAINT v8.34A'
_computing_molecular_graphics 'Olex2 1.5 (Dolomanov et al., 2009)'
_computing_publication_material 'Olex2 1.5 (Dolomanov et al., 2009)'
_computing_structure_refinement 'SHELXL 2019/3 (Sheldrick, 2015)'
_computing_structure_solution 'ShelXS-1997 (Sheldrick, 2008)'
_diffrn_ambient_temperature 100.00
_diffrn_measured_fraction_theta_full 1.000
_diffrn_measured_fraction_theta_max 0.997
_diffrn_measurement_device 'CCD area detector'
_diffrn_measurement_device_type 'Bruker APEXII'
_diffrn_measurement_method '\w and \f scans'
_diffrn_radiation_monochromator graphite
_diffrn_radiation_type MoK\a
_diffrn_radiation_wavelength 0.71073
_diffrn_reflns_av_R_equivalents 0.0304
_diffrn_reflns_av_unetI/netI 0.0223
_diffrn_reflns_Laue_measured_fraction_full 1.000
_diffrn_reflns_Laue_measured_fraction_max 0.997
_diffrn_reflns_limit_h_max 15
_diffrn_reflns_limit_h_min -15
_diffrn_reflns_limit_k_max 18
_diffrn_reflns_limit_k_min -12
_diffrn_reflns_limit_l_max 20
_diffrn_reflns_limit_l_min -20
_diffrn_reflns_number 84884
_diffrn_reflns_point_group_measured_fraction_full 1.000
_diffrn_reflns_point_group_measured_fraction_max 0.997
_diffrn_reflns_theta_full 25.242
_diffrn_reflns_theta_max 27.551
_diffrn_reflns_theta_min 1.385
_diffrn_source 'sealed tube'
_exptl_absorpt_coefficient_mu 0.545
_exptl_absorpt_correction_T_max 0.7456
_exptl_absorpt_correction_T_min 0.7024
_exptl_absorpt_correction_type multi-scan
_exptl_absorpt_process_details 'SADABS v2014/5'
_exptl_crystal_colour colorless
_exptl_crystal_colour_primary colorless
_exptl_crystal_density_diffrn 1.432
_exptl_crystal_description prism
_exptl_crystal_F_000 1132
_exptl_crystal_size_max 0.2
_exptl_crystal_size_mid 0.15
_exptl_crystal_size_min 0.08
_refine_diff_density_max 1.078
_refine_diff_density_min -0.923
_refine_diff_density_rms 0.062
_refine_ls_extinction_method none
_refine_ls_goodness_of_fit_ref 1.030
_refine_ls_hydrogen_treatment constr
_refine_ls_matrix_type full
_refine_ls_number_parameters 979
_refine_ls_number_reflns 11588
_refine_ls_number_restraints 898
_refine_ls_restrained_S_all 1.036
_refine_ls_R_factor_all 0.0665
_refine_ls_R_factor_gt 0.0508
_refine_ls_shift/su_max 0.001
_refine_ls_shift/su_mean 0.000
_refine_ls_structure_factor_coef Fsqd
_refine_ls_weighting_details 'w=1/[\s^2^(Fo^2^)+(0.0718P)^2^+2.3525P] where P=(Fo^2^+2Fc^2^)/3'
_refine_ls_weighting_scheme calc
_refine_ls_wR_factor_gt 0.1329
_refine_ls_wR_factor_ref 0.1429
_reflns_Friedel_coverage 0.000
_reflns_number_gt 9133
_reflns_number_total 11588
_reflns_threshold_expression 'I > 2\s(I)'
_cod_data_source_file d5sc00237k2.cif
_cod_data_source_block 9737_CuL1_PF6
_cod_depositor_comments 'Adding full bibliography for 1573940--1573942.cif.'
_cod_original_formula_sum 'C54 H60.70 Cu F6 N4.40 O6.55 P'
_cod_database_code 1573940
_shelx_shelxl_version_number 2019/3
_shelx_space_group_comment
;
The symmetry employed for this shelxl refinement is uniquely defined
by the following loop, which should always be used as a source of
symmetry information in preference to the above space-group names.
They are only intended as comments.
;
_shelx_estimated_absorpt_t_max 0.958
_shelx_estimated_absorpt_t_min 0.899
_olex2_refinement_description
;
1. Fixed Uiso
 At 1.2 times of:
  All C(H) groups, All C(H,H) groups, All C(H,H,H,H) groups, All N(H) groups,
  All N(H,H) groups
 At 1.5 times of:
  All C(H,H,H) groups
2. Uiso/Uaniso restraints and constraints
Cu1 \\sim Cu1' \\sim N1 \\sim N1' \\sim N3 \\sim N3' \\sim N4 \\sim N4' \\sim
C39 \\sim C40 \\sim C40' \\sim C41 \\sim C41' \\sim C42 \\sim C42' \\sim C43
\\sim C43' \\sim C44 \\sim C44' \\sim C45 \\sim C45' \\sim C46 \\sim C46' \\sim
C47 \\sim C47' \\sim C48 \\sim C48' \\sim C49 \\sim C49' \\sim C50 \\sim C50'
\\sim C51 \\sim C51': within 2A with sigma of 0.005 and sigma for terminal
atoms of 0.01 within 2A
N5' \\sim C52' \\sim C53': within 2A with sigma of 0.005 and sigma for terminal
atoms of 0.01 within 2A
O7 \\sim C52 \\sim C53 \\sim C54 \\sim C55 \\sim O7' \\sim C54' \\sim C55'
\\sim C56' \\sim C57' \\sim O8 \\sim C56 \\sim C57 \\sim C58 \\sim C60: within
2A with sigma of 0.002 and sigma for terminal atoms of 0.004 within 2A
O5 \\sim C38 \\sim C38': within 2A with sigma of 0.005 and sigma for terminal
atoms of 0.01 within 2A
P1 \\sim F1 \\sim F2 \\sim F3 \\sim F4 \\sim F5 \\sim F6 \\sim P1' \\sim F1'
\\sim F2' \\sim F3' \\sim F4' \\sim F5' \\sim F6': within 2A with sigma of
0.005 and sigma for terminal atoms of 0.01 within 2A
Uanis(C53) \\sim Ueq, Uanis(C52) \\sim Ueq, Uanis(O7) \\sim Ueq, Uanis(C54)
\\sim Ueq, Uanis(C55) \\sim Ueq, Uanis(C57) \\sim Ueq, Uanis(O8) \\sim Ueq,
Uanis(C58) \\sim Ueq, Uanis(C56) \\sim Ueq, Uanis(C60) \\sim Ueq, Uanis(C54')
\\sim Ueq, Uanis(O7') \\sim Ueq, Uanis(C55') \\sim Ueq, Uanis(C56') \\sim Ueq,
Uanis(C57') \\sim Ueq: with sigma of 0.01 and sigma for terminal atoms of 0.02
3. Same fragment restrains
{Cu1, N1, N3, N4, C46, C47, C48, C49, C50, C51} sigma for 1-2: 0.02, 1-3: 0.04
as in
{Cu1', N1', N3', N4', C46', C47', C48', C49', C50', C51'}
4. Others
 Fixed Sof: Cu1(0.6) N1(0.6) H1(0.6) N3(0.6) H3(0.6) N4(0.6) C46(0.6)
 H46A(0.6) H46B(0.6) C47(0.6) H47A(0.6) H47B(0.6) C48(0.6) H48A(0.6) H48B(0.6)
 C49(0.6) H49A(0.6) H49B(0.6) C50(0.6) H50A(0.6) H50B(0.6) C51(0.6) H51A(0.6)
 H51B(0.6) Cu1'(0.4) N1'(0.4) H1'(0.4) N3'(0.4) H3'(0.4) N4'(0.4) C46'(0.4)
 H46C(0.4) H46D(0.4) C47'(0.4) H47C(0.4) H47D(0.4) C48'(0.4) H48C(0.4)
 H48D(0.4) C49'(0.4) H49C(0.4) H49D(0.4) C50'(0.4) H50C(0.4) H50D(0.4)
 C51'(0.4) H51C(0.4) H51D(0.4) H2A(0.6) H2B(0.4) H15A(0.6) H15B(0.6) H15C(0.4)
 H15D(0.4) C38(0.6) H38A(0.6) H38B(0.6) H38C(0.6) C38'(0.4) H38D(0.4) H38E(0.4)
 H38F(0.4) C40(0.6) H40(0.6) C40'(0.4) H40'(0.4) C41(0.6) H41(0.6) C41'(0.4)
 H41'(0.4) C42(0.6) C42'(0.4) C43(0.6) H43(0.6) C43'(0.4) H43'(0.4) C44(0.6)
 H44(0.6) C44'(0.4) H44'(0.4) C45(0.6) H45A(0.6) H45B(0.6) C45'(0.4) H45C(0.4)
 H45D(0.4) P1(0.6) F1(0.6) F2(0.6) F3(0.6) F4(0.6) F5(0.6) F6(0.6) P1'(0.4)
 F1'(0.4) F2'(0.4) F3'(0.4) F4'(0.4) F5'(0.4) F6'(0.4) C53(0.1) H53A(0.1)
 H53B(0.1) O7(0.1) C52(0.1) H52A(0.1) H52B(0.1) H52C(0.1) C54(0.1) H54A(0.1)
 H54B(0.1) C55(0.1) H55A(0.1) H55B(0.1) H55C(0.1) O7'(0.2) C54'(0.2) H54C(0.2)
 H54D(0.2) H54E(0.2) C55'(0.2) H55D(0.2) H55E(0.2) C56'(0.2) H56A(0.2)
 H56B(0.2) C57'(0.2) H57A(0.2) H57B(0.2) H57C(0.2) O8(0.25) C56(0.25)
 H56C(0.25) H56D(0.25) H56E(0.25) C57(0.25) H57D(0.25) H57E(0.25) C58(0.25)
 H58A(0.25) H58B(0.25) C60(0.25) H60A(0.25) H60B(0.25) H60C(0.25) N5'(0.4)
 C52'(0.4) C53'(0.4) H53C(0.4) H53D(0.4) H53E(0.4)
5.a Free rotating group:
 C53(O7,C52,C54,C55), O7'(C54',C55',C56',C57'), O8(C56,C57,C58,C60), N5'(C52',
 C53')
5.b Ternary CH refined with riding coordinates:
 N1(H1), N3(H3), N1'(H1'), N3'(H3'), N2(H2A), N2(H2B)
5.c Secondary CH2 refined with riding coordinates:
 C46(H46A,H46B), C47(H47A,H47B), C48(H48A,H48B), C49(H49A,H49B), C50(H50A,
 H50B), C51(H51A,H51B), C46'(H46C,H46D), C47'(H47C,H47D), C48'(H48C,H48D),
 C49'(H49C,H49D), C50'(H50C,H50D), C51'(H51C,H51D), C1(H1A,H1B), C15(H15A,H15B),
  C15(H15C,H15D), C16(H16A,H16B), C30(H30A,H30B), C31(H31A,H31B), C45(H45A,
 H45B), C45'(H45C,H45D), C53(H53A,H53B), C54(H54A,H54B), C55'(H55D,H55E),
 C56'(H56A,H56B), C57(H57D,H57E), C58(H58A,H58B)
5.d Me refined with riding coordinates:
 C52(H52A,H52B,H52C), C55(H55A,H55B,H55C)
5.e Aromatic/amide H refined with riding coordinates:
 C4(H4), C7(H7), C9(H9), C11(H11), C13(H13), C14(H14), C19(H19), C22(H22),
 C25(H25), C26(H26), C28(H28), C29(H29), C34(H34), C37(H37), C40(H40),
 C40'(H40'), C41(H41), C41'(H41'), C43(H43), C43'(H43'), C44(H44), C44'(H44')
5.f Idealised Me refined as rotating group:
 C8(H8A,H8B,H8C), C23(H23A,H23B,H23C), C38(H38A,H38B,H38C), C38'(H38D,H38E,
 H38F), C54'(H54C,H54D,H54E), C57'(H57A,H57B,H57C), C56(H56C,H56D,H56E),
 C60(H60A,H60B,H60C), C53'(H53C,H53D,H53E)
;
_olex2_submission_special_instructions 'No special instructions were received'

loop_
_space_group_symop_operation_xyz
'x, y, z'
'-x, -y, -z'

loop_
_atom_site_label
_atom_site_type_symbol
_atom_site_fract_x
_atom_site_fract_y
_atom_site_fract_z
_atom_site_U_iso_or_equiv
_atom_site_adp_type
_atom_site_occupancy
_atom_site_site_symmetry_order
_atom_site_calc_flag
_atom_site_refinement_flags_posn
_atom_site_refinement_flags_adp
_atom_site_refinement_flags_occupancy
_atom_site_disorder_assembly
_atom_site_disorder_group
Cu1 Cu 0.87127(13) 0.69666(17) 0.19926(17) 0.0249(3) Uani 0.6 1 d D U P A 1
N1 N 0.7237(4) 0.7462(4) 0.1364(3) 0.0290(9) Uani 0.6 1 d D U P A 1
H1 H 0.664606 0.758718 0.182327 0.035 Uiso 0.6 1 calc R U P A 1
N3 N 1.0315(4) 0.6892(3) 0.1303(4) 0.0267(9) Uani 0.6 1 d D U P A 1
H3 H 1.020893 0.698829 0.065833 0.032 Uiso 0.6 1 calc R U P A 1
N4 N 0.9100(3) 0.8565(3) 0.1564(3) 0.0261(8) Uani 0.6 1 d D U P A 1
C46 C 0.7618(4) 0.8427(3) 0.0661(3) 0.0332(9) Uani 0.6 1 d D U P A 1
H46A H 0.695589 0.876229 0.037499 0.040 Uiso 0.6 1 calc R U P A 1
H46B H 0.817290 0.831617 0.018065 0.040 Uiso 0.6 1 calc R U P A 1
C47 C 0.8162(4) 0.9066(3) 0.1088(3) 0.0312(8) Uani 0.6 1 d D U P A 1
H47A H 0.845069 0.968654 0.061014 0.037 Uiso 0.6 1 calc R U P A 1
H47B H 0.758361 0.923291 0.152314 0.037 Uiso 0.6 1 calc R U P A 1
C48 C 0.8263(6) 0.8120(7) 0.3161(6) 0.0286(12) Uani 0.6 1 d D U P A 1
H48A H 0.827945 0.825874 0.373347 0.034 Uiso 0.6 1 calc R U P A 1
H48B H 0.749517 0.826416 0.296951 0.034 Uiso 0.6 1 calc R U P A 1
C49 C 0.9167(4) 0.8750(4) 0.2420(4) 0.0269(10) Uani 0.6 1 d D U P A 1
H49A H 0.904040 0.945394 0.233048 0.032 Uiso 0.6 1 calc R U P A 1
H49B H 0.993330 0.858788 0.260936 0.032 Uiso 0.6 1 calc R U P A 1
C50 C 1.0920(4) 0.7792(3) 0.1299(3) 0.0282(9) Uani 0.6 1 d D U P A 1
H50A H 1.164799 0.789208 0.088998 0.034 Uiso 0.6 1 calc R U P A 1
H50B H 1.109680 0.770105 0.191995 0.034 Uiso 0.6 1 calc R U P A 1
C51 C 1.0199(4) 0.8687(3) 0.0983(3) 0.0272(8) Uani 0.6 1 d D U P A 1
H51A H 1.061275 0.927031 0.099454 0.033 Uiso 0.6 1 calc R U P A 1
H51B H 1.006340 0.880137 0.034818 0.033 Uiso 0.6 1 calc R U P A 1
Cu1' Cu 0.90316(19) 0.6871(2) 0.1981(3) 0.0272(5) Uani 0.4 1 d D U P A 2
N1' N 0.7635(6) 0.7454(7) 0.1268(6) 0.0328(13) Uani 0.4 1 d D U P A 2
H1' H 0.715077 0.771448 0.170068 0.039 Uiso 0.4 1 calc R U P A 2
N3' N 1.0645(6) 0.6705(6) 0.1373(6) 0.0250(12) Uani 0.4 1 d D U P A 2
H3' H 1.058691 0.684042 0.071388 0.030 Uiso 0.4 1 calc R U P A 2
N4' N 0.9538(5) 0.8463(5) 0.1536(5) 0.0277(10) Uani 0.4 1 d D U P A 2
C46' C 0.8129(7) 0.8373(5) 0.0541(5) 0.0355(12) Uani 0.4 1 d D U P A 2
H46C H 0.752111 0.874367 0.020206 0.043 Uiso 0.4 1 calc R U P A 2
H46D H 0.870365 0.820267 0.010656 0.043 Uiso 0.4 1 calc R U P A 2
C47' C 0.8687(7) 0.9004(5) 0.0993(5) 0.0335(11) Uani 0.4 1 d D U P A 2
H47C H 0.904746 0.959717 0.051743 0.040 Uiso 0.4 1 calc R U P A 2
H47D H 0.809475 0.921933 0.138446 0.040 Uiso 0.4 1 calc R U P A 2
C48' C 0.8565(9) 0.8121(11) 0.3083(9) 0.0273(16) Uani 0.4 1 d D U P A 2
H48C H 0.859555 0.826393 0.365318 0.033 Uiso 0.4 1 calc R U P A 2
H48D H 0.784428 0.838434 0.284997 0.033 Uiso 0.4 1 calc R U P A 2
C49' C 0.9551(7) 0.8665(7) 0.2393(6) 0.0278(13) Uani 0.4 1 d D U P A 2
H49C H 0.948984 0.938000 0.227615 0.033 Uiso 0.4 1 calc R U P A 2
H49D H 1.027977 0.845119 0.263676 0.033 Uiso 0.4 1 calc R U P A 2
C50' C 1.1295(6) 0.7556(5) 0.1434(5) 0.0285(12) Uani 0.4 1 d D U P A 2
H50C H 1.206617 0.760433 0.109252 0.034 Uiso 0.4 1 calc R U P A 2
H50D H 1.137900 0.745012 0.207781 0.034 Uiso 0.4 1 calc R U P A 2
C51' C 1.0679(6) 0.8494(5) 0.1047(5) 0.0291(11) Uani 0.4 1 d D U P A 2
H51C H 1.112303 0.905063 0.108095 0.035 Uiso 0.4 1 calc R U P A 2
H51D H 1.061959 0.860671 0.039777 0.035 Uiso 0.4 1 calc R U P A 2
O1 O 0.49571(15) 0.35256(14) 0.49433(12) 0.0386(4) Uani 1 1 d . . . . .
O2 O 0.42938(14) 0.35297(15) 0.33877(13) 0.0423(4) Uani 1 1 d . . . . .
O3 O 1.10068(14) 0.25268(13) 0.45383(12) 0.0345(4) Uani 1 1 d . . . . .
O4 O 0.93372(13) 0.27518(10) 0.57914(10) 0.0257(3) Uani 1 1 d . . . . .
O5 O 0.74000(16) 0.26430(17) 0.04791(12) 0.0488(5) Uani 1 1 d . U . . .
O6 O 0.95387(13) 0.26642(11) 0.08700(10) 0.0278(3) Uani 1 1 d . . . . .
N2 N 0.85377(17) 0.70519(13) 0.33000(12) 0.0274(4) Uani 1 1 d . . . . .
H2A H 0.927137 0.688732 0.356373 0.033 Uiso 0.6 1 calc R U P A 1
H2B H 0.922000 0.683264 0.362500 0.033 Uiso 0.4 1 calc R U P A 2
C1 C 0.6097(2) 0.03980(19) 0.35730(17) 0.0386(6) Uani 1 1 d . . . . .
H1A H 0.545387 0.023244 0.329983 0.046 Uiso 1 1 calc R U . . .
H1B H 0.633860 -0.021325 0.401954 0.046 Uiso 1 1 calc R U . . .
C2 C 0.5725(2) 0.11372(18) 0.40446(16) 0.0338(5) Uani 1 1 d . . . . .
C3 C 0.6046(2) 0.11158(17) 0.48754(16) 0.0309(5) Uani 1 1 d . . . . .
C4 C 0.57380(19) 0.18878(18) 0.52130(16) 0.0311(5) Uani 1 1 d . . . . .
H4 H 0.590796 0.184183 0.579972 0.037 Uiso 1 1 calc R U . . .
C5 C 0.51968(19) 0.27068(19) 0.47130(16) 0.0333(5) Uani 1 1 d . . . . .
C6 C 0.48744(19) 0.2718(2) 0.38815(17) 0.0351(5) Uani 1 1 d . . . . .
C7 C 0.5106(2) 0.1942(2) 0.35758(17) 0.0369(6) Uani 1 1 d . . . . .
H7 H 0.483739 0.195135 0.302902 0.044 Uiso 1 1 calc R U . . .
C8 C 0.5409(2) 0.3589(2) 0.57279(18) 0.0397(6) Uani 1 1 d . . . . .
H8A H 0.623827 0.352891 0.564878 0.060 Uiso 1 1 calc R U . . .
H8B H 0.507690 0.305762 0.627092 0.060 Uiso 1 1 calc R U . . .
H8C H 0.521944 0.422424 0.579910 0.060 Uiso 1 1 calc R U . . .
C9 C 0.4427(2) 0.5232(2) 0.26250(18) 0.0422(6) Uani 1 1 d . . . . .
H9 H 0.367280 0.527848 0.289530 0.051 Uiso 1 1 calc R U . . .
C10 C 0.4951(2) 0.4341(2) 0.28316(16) 0.0335(5) Uani 1 1 d . . . . .
C11 C 0.5006(3) 0.6061(2) 0.20203(18) 0.0437(6) Uani 1 1 d . . . . .
H11 H 0.464310 0.667708 0.187980 0.052 Uiso 1 1 calc R U . . .
C12 C 0.6115(2) 0.60109(19) 0.16108(16) 0.0366(5) Uani 1 1 d . . . . .
C13 C 0.6631(2) 0.51077(19) 0.18437(17) 0.0359(5) Uani 1 1 d . . . . .
H13 H 0.738916 0.506083 0.158278 0.043 Uiso 1 1 calc R U . . .
C14 C 0.6061(2) 0.42671(19) 0.24519(17) 0.0343(5) Uani 1 1 d . . . . .
H14 H 0.642473 0.365141 0.260570 0.041 Uiso 1 1 calc R U . . .
C15 C 0.6720(3) 0.6905(2) 0.09200(18) 0.0425(6) Uani 1 1 d . . . . .
H15A H 0.731014 0.670142 0.051791 0.051 Uiso 0.6 1 calc R U P A 1
H15B H 0.616986 0.731474 0.053874 0.051 Uiso 0.6 1 calc R U P A 1
H15C H 0.613858 0.738502 0.066543 0.051 Uiso 0.4 1 calc R U P A 2
H15D H 0.711456 0.670939 0.041560 0.051 Uiso 0.4 1 calc R U P A 2
C16 C 0.6831(2) 0.03521(16) 0.54050(16) 0.0328(5) Uani 1 1 d . . . . .
H16A H 0.656616 0.015213 0.606503 0.039 Uiso 1 1 calc R U . . .
H16B H 0.683106 -0.023776 0.521922 0.039 Uiso 1 1 calc R U . . .
C17 C 0.8020(2) 0.08047(15) 0.52038(15) 0.0275(5) Uani 1 1 d . . . . .
C18 C 0.8829(2) 0.07473(15) 0.44946(15) 0.0278(5) Uani 1 1 d . . . . .
C19 C 0.9857(2) 0.12790(15) 0.42956(15) 0.0276(5) Uani 1 1 d . . . . .
H19 H 1.042718 0.119118 0.384899 0.033 Uiso 1 1 calc R U . . .
C20 C 1.00640(18) 0.19313(15) 0.47345(15) 0.0262(4) Uani 1 1 d . . . . .
C21 C 0.92344(19) 0.20108(15) 0.54149(15) 0.0251(4) Uani 1 1 d . . . . .
C22 C 0.8266(2) 0.14267(15) 0.56757(15) 0.0270(4) Uani 1 1 d . . . . .
H22 H 0.775293 0.144490 0.618527 0.032 Uiso 1 1 calc R U . . .
C23 C 1.1779(2) 0.2540(2) 0.3756(2) 0.0458(7) Uani 1 1 d . . . . .
H23A H 1.136986 0.271695 0.322207 0.069 Uiso 1 1 calc R U . . .
H23B H 1.210250 0.188825 0.385796 0.069 Uiso 1 1 calc R U . . .
H23C H 1.239359 0.302498 0.365349 0.069 Uiso 1 1 calc R U . . .
C24 C 0.88481(17) 0.36304(14) 0.53251(14) 0.0222(4) Uani 1 1 d . . . . .
C25 C 0.8845(2) 0.43651(16) 0.57110(15) 0.0270(4) Uani 1 1 d . . . . .
H25 H 0.914339 0.424563 0.627008 0.032 Uiso 1 1 calc R U . . .
C26 C 0.84071(19) 0.52700(16) 0.52783(15) 0.0279(5) Uani 1 1 d . . . . .
H26 H 0.841003 0.577116 0.554329 0.033 Uiso 1 1 calc R U . . .
C27 C 0.79620(18) 0.54603(15) 0.44621(14) 0.0245(4) Uani 1 1 d . . . . .
C28 C 0.79466(18) 0.47111(16) 0.40953(15) 0.0258(4) Uani 1 1 d . . . . .
H28 H 0.762795 0.482577 0.354534 0.031 Uiso 1 1 calc R U . . .
C29 C 0.83887(18) 0.37964(15) 0.45180(15) 0.0248(4) Uani 1 1 d . . . . .
H29 H 0.837684 0.329150 0.425830 0.030 Uiso 1 1 calc R U . . .
C30 C 0.7578(2) 0.64777(16) 0.39613(16) 0.0298(5) Uani 1 1 d . . . . .
H30A H 0.693102 0.643188 0.363439 0.036 Uiso 1 1 calc R U . . .
H30B H 0.731716 0.681551 0.440120 0.036 Uiso 1 1 calc R U . . .
C31 C 0.8628(2) 0.01626(16) 0.38832(16) 0.0336(5) Uani 1 1 d . . . . .
H31A H 0.805238 -0.036571 0.421133 0.040 Uiso 1 1 calc R U . . .
H31B H 0.934524 -0.015098 0.374332 0.040 Uiso 1 1 calc R U . . .
C32 C 0.8220(2) 0.08009(15) 0.29974(16) 0.0301(5) Uani 1 1 d . . . . .
C33 C 0.7084(2) 0.08519(17) 0.28343(16) 0.0326(5) Uani 1 1 d . . . . .
C34 C 0.6811(2) 0.1423(2) 0.19791(16) 0.0366(6) Uani 1 1 d . . . . .
H34 H 0.605209 0.139935 0.184875 0.044 Uiso 1 1 calc R U . . .
C35 C 0.7618(2) 0.20242(18) 0.13124(16) 0.0329(5) Uani 1 1 d . . . . .
C36 C 0.8727(2) 0.20201(15) 0.15052(15) 0.0268(4) Uani 1 1 d . . . . .
C37 C 0.9025(2) 0.13889(16) 0.23113(16) 0.0294(5) Uani 1 1 d . . . . .
H37 H 0.980367 0.135124 0.240494 0.035 Uiso 1 1 calc R U . . .
C38 C 0.6315(7) 0.2412(7) 0.0241(6) 0.070(2) Uani 0.6 1 d . U P B 1
H38A H 0.627369 0.171061 0.031996 0.105 Uiso 0.6 1 calc R U P B 1
H38B H 0.625246 0.280023 -0.039503 0.105 Uiso 0.6 1 calc R U P B 1
H38C H 0.568905 0.256897 0.063641 0.105 Uiso 0.6 1 calc R U P B 1
C38' C 0.6216(11) 0.2882(9) 0.0317(8) 0.053(2) Uani 0.4 1 d . U P B 2
H38D H 0.580233 0.228645 0.035465 0.080 Uiso 0.4 1 calc R U P B 2
H38E H 0.620750 0.337355 -0.028849 0.080 Uiso 0.4 1 calc R U P B 2
H38F H 0.584883 0.314605 0.077843 0.080 Uiso 0.4 1 calc R U P B 2
C39 C 0.98938(19) 0.34481(16) 0.11044(15) 0.0258(4) Uani 1 1 d . U . . .
C40 C 1.0712(6) 0.4100(4) 0.0465(4) 0.0285(11) Uani 0.6 1 d . U P A 1
H40 H 1.099694 0.398457 -0.008170 0.034 Uiso 0.6 1 calc R U P A 1
C40' C 1.0905(9) 0.3891(7) 0.0634(7) 0.0301(14) Uani 0.4 1 d . U P A 2
H40' H 1.130955 0.365340 0.019141 0.036 Uiso 0.4 1 calc R U P A 2
C41 C 1.1099(5) 0.4914(4) 0.0641(4) 0.0293(10) Uani 0.6 1 d . U P A 1
H41 H 1.167828 0.533130 0.022316 0.035 Uiso 0.6 1 calc R U P A 1
C41' C 1.1330(8) 0.4677(7) 0.0803(7) 0.0318(14) Uani 0.4 1 d . U P A 2
H41' H 1.199452 0.502128 0.044059 0.038 Uiso 0.4 1 calc R U P A 2
C42 C 1.0645(7) 0.5140(5) 0.1438(7) 0.0272(11) Uani 0.6 1 d . U P A 1
C42' C 1.0816(11) 0.4959(8) 0.1472(10) 0.0274(13) Uani 0.4 1 d . U P A 2
C43 C 0.9763(9) 0.4553(6) 0.2002(9) 0.0262(12) Uani 0.6 1 d . U P A 1
H43 H 0.937395 0.472741 0.249022 0.031 Uiso 0.6 1 calc R U P A 1
C43' C 0.9889(15) 0.4392(10) 0.2030(14) 0.0271(15) Uani 0.4 1 d . U P A 2
H43' H 0.964364 0.450249 0.258572 0.033 Uiso 0.4 1 calc R U P A 2
C44 C 0.9414(15) 0.3635(8) 0.1843(13) 0.0260(13) Uani 0.6 1 d . U P A 1
H44 H 0.885901 0.319194 0.226406 0.031 Uiso 0.6 1 calc R U P A 1
C44' C 0.936(2) 0.3758(14) 0.1859(19) 0.0265(17) Uani 0.4 1 d . U P A 2
H44' H 0.865313 0.348636 0.219765 0.032 Uiso 0.4 1 calc R U P A 2
C45 C 1.1060(5) 0.6033(4) 0.1608(4) 0.0268(10) Uani 0.6 1 d . U P A 1
H45A H 1.110151 0.586694 0.226658 0.032 Uiso 0.6 1 calc R U P A 1
H45B H 1.183966 0.621458 0.128425 0.032 Uiso 0.6 1 calc R U P A 1
C45' C 1.1321(8) 0.5793(6) 0.1685(7) 0.0288(13) Uani 0.4 1 d . U P A 2
H45C H 1.133788 0.559896 0.234976 0.035 Uiso 0.4 1 calc R U P A 2
H45D H 1.211439 0.592852 0.138219 0.035 Uiso 0.4 1 calc R U P A 2
P1 P 0.56831(12) 1.09387(9) -0.17603(7) 0.0415(3) Uani 0.6 1 d . U P C 1
F1 F 0.5352(3) 1.1495(2) -0.10512(19) 0.0615(8) Uani 0.6 1 d . U P C 1
F2 F 0.6515(3) 1.1836(3) -0.2380(2) 0.0646(8) Uani 0.6 1 d . U P C 1
F3 F 0.5985(3) 1.0407(3) -0.2492(2) 0.0631(9) Uani 0.6 1 d . U P C 1
F4 F 0.4807(4) 1.0058(3) -0.1165(3) 0.0714(11) Uani 0.6 1 d . U P C 1
F5 F 0.4664(4) 1.1471(5) -0.2301(3) 0.0599(12) Uani 0.6 1 d . U P C 1
F6 F 0.6695(3) 1.0426(3) -0.1218(2) 0.0701(9) Uani 0.6 1 d . U P C 1
P1' P 0.7311(2) 0.8993(2) -0.19018(14) 0.0710(7) Uani 0.4 1 d . U P D 2
F1' F 0.6292(4) 0.8576(5) -0.1097(4) 0.0795(16) Uani 0.4 1 d . U P D 2
F2' F 0.7727(5) 0.9681(5) -0.1419(4) 0.0868(17) Uani 0.4 1 d . U P D 2
F3' F 0.8252(5) 0.9350(6) -0.2709(4) 0.106(2) Uani 0.4 1 d . U P D 2
F4' F 0.6794(7) 0.8299(7) -0.2349(6) 0.123(2) Uani 0.4 1 d . U P D 2
F5' F 0.6521(5) 0.9963(6) -0.2412(3) 0.0862(18) Uani 0.4 1 d . U P D 2
F6' F 0.8063(5) 0.8161(5) -0.1423(4) 0.0793(16) Uani 0.4 1 d . U P D 2
C53 C 0.705(2) 0.8330(16) -0.1410(16) 0.0722(17) Uani 0.1 1 d G U P E 1
H53A H 0.736060 0.796701 -0.083983 0.087 Uiso 0.1 1 calc R U P E 1
H53B H 0.661528 0.888866 -0.131414 0.087 Uiso 0.1 1 calc R U P E 1
O7 O 0.6281(16) 0.7689(17) -0.1605(15) 0.0723(16) Uani 0.1 1 d G U P E 1
C52 C 0.801(2) 0.872(2) -0.216(2) 0.0707(18) Uani 0.1 1 d G U P E 1
H52A H 0.850660 0.915063 -0.200317 0.106 Uiso 0.1 1 calc R U P E 1
H52B H 0.844585 0.816857 -0.225282 0.106 Uiso 0.1 1 calc R U P E 1
H52C H 0.770068 0.909003 -0.272704 0.106 Uiso 0.1 1 calc R U P E 1
C54 C 0.664(2) 0.6693(16) -0.1415(17) 0.0724(15) Uani 0.1 1 d G U P E 1
H54A H 0.747772 0.669419 -0.159202 0.087 Uiso 0.1 1 calc R U P E 1
H54B H 0.626955 0.638753 -0.178600 0.087 Uiso 0.1 1 calc R U P E 1
C55 C 0.637(3) 0.6089(18) -0.0426(19) 0.0733(16) Uani 0.1 1 d G U P E 1
H55A H 0.662811 0.541728 -0.032643 0.110 Uiso 0.1 1 calc R U P E 1
H55B H 0.674900 0.638074 -0.005671 0.110 Uiso 0.1 1 calc R U P E 1
H55C H 0.554113 0.607415 -0.025064 0.110 Uiso 0.1 1 calc R U P E 1
O7' O 0.4362(9) 0.4350(9) 0.0445(7) 0.0787(17) Uani 0.2 1 d G U P F -2
C54' C 0.5283(14) 0.5695(13) -0.0746(9) 0.0781(18) Uani 0.2 1 d G U P F -2
H54C H 0.520080 0.638985 -0.109964 0.117 Uiso 0.2 1 calc R U P F -2
H54D H 0.525995 0.529861 -0.114109 0.117 Uiso 0.2 1 calc R U P F -2
H54E H 0.601173 0.560801 -0.049883 0.117 Uiso 0.2 1 calc R U P F -2
C55' C 0.4338(13) 0.5378(9) 0.0011(10) 0.0763(16) Uani 0.2 1 d G U P F -2
H55D H 0.441674 0.571468 0.045462 0.092 Uiso 0.2 1 calc R U P F -2
H55E H 0.360048 0.555847 -0.022791 0.092 Uiso 0.2 1 calc R U P F -2
C56' C 0.3564(12) 0.4019(10) 0.1245(8) 0.081(2) Uani 0.2 1 d G U P F -2
H56A H 0.281275 0.430740 0.111787 0.098 Uiso 0.2 1 calc R U P F -2
H56B H 0.382229 0.422851 0.172873 0.098 Uiso 0.2 1 calc R U P F -2
C57' C 0.3468(15) 0.2920(10) 0.1553(10) 0.078(3) Uani 0.2 1 d G U P F -2
H57A H 0.351911 0.270662 0.102086 0.117 Uiso 0.2 1 calc R U P F -2
H57B H 0.273438 0.269973 0.192917 0.117 Uiso 0.2 1 calc R U P F -2
H57C H 0.408780 0.263529 0.191019 0.117 Uiso 0.2 1 calc R U P F -2
O8 O 0.5894(7) 0.6605(6) -0.0847(5) 0.0735(15) Uani 0.25 1 d G U P E -1
C56 C 0.6896(11) 0.8098(7) -0.1689(8) 0.0693(16) Uani 0.25 1 d G U P E -1
H56C H 0.753693 0.838631 -0.215904 0.104 Uiso 0.25 1 calc R U P E -1
H56D H 0.697639 0.826793 -0.114672 0.104 Uiso 0.25 1 calc R U P E -1
H56E H 0.618071 0.835536 -0.191877 0.104 Uiso 0.25 1 calc R U P E -1
C57 C 0.6885(8) 0.7015(7) -0.1451(8) 0.0730(15) Uani 0.25 1 d G U P E -1
H57D H 0.689983 0.684132 -0.200919 0.088 Uiso 0.25 1 calc R U P E -1
H57E H 0.757002 0.674469 -0.116007 0.088 Uiso 0.25 1 calc R U P E -1
C58 C 0.5767(10) 0.5582(6) -0.0684(8) 0.0737(15) Uani 0.25 1 d G U P E -1
H58A H 0.649329 0.525122 -0.053907 0.088 Uiso 0.25 1 calc R U P E -1
H58B H 0.555944 0.547293 -0.123405 0.088 Uiso 0.25 1 calc R U P E -1
C60 C 0.4849(11) 0.5166(8) 0.0098(8) 0.0755(19) Uani 0.25 1 d G U P E -1
H60A H 0.517299 0.467683 0.059982 0.113 Uiso 0.25 1 calc R U P E -1
H60B H 0.425026 0.485360 -0.009597 0.113 Uiso 0.25 1 calc R U P E -1
H60C H 0.452422 0.569577 0.030256 0.113 Uiso 0.25 1 calc R U P E -1
N5' N 0.4217(10) 1.1461(9) -0.2334(7) 0.069(3) Uani 0.4 1 d G U P G 2
C52' C 0.4589(7) 1.0990(6) -0.1701(5) 0.075(3) Uani 0.4 1 d G U P G 2
C53' C 0.5083(13) 1.0395(11) -0.0896(7) 0.118(4) Uani 0.4 1 d G U P G 2
H53C H 0.547349 0.983933 -0.101717 0.178 Uiso 0.4 1 calc R U P G 2
H53D H 0.447740 1.014800 -0.038480 0.178 Uiso 0.4 1 calc R U P G 2
H53E H 0.563007 1.079693 -0.074564 0.178 Uiso 0.4 1 calc R U P G 2

loop_
_atom_site_aniso_label
_atom_site_aniso_U_11
_atom_site_aniso_U_22
_atom_site_aniso_U_33
_atom_site_aniso_U_23
_atom_site_aniso_U_13
_atom_site_aniso_U_12
Cu1 0.0330(7) 0.0173(5) 0.0223(3) -0.0059(3) 0.0031(6) -0.0073(5)
N1 0.036(2) 0.0235(14) 0.0218(16) -0.0013(12) -0.0007(18) -0.0049(19)
N3 0.035(2) 0.0188(17) 0.0250(14) -0.0083(13) 0.0030(16) -0.0053(14)
N4 0.0328(18) 0.0190(13) 0.0225(12) -0.0045(10) 0.0046(16) -0.0045(14)
C46 0.038(2) 0.0279(15) 0.0252(16) 0.0013(13) -0.0013(17) -0.0052(18)
C47 0.0362(19) 0.0204(14) 0.0281(16) 0.0014(12) 0.0020(17) -0.0019(16)
C48 0.037(3) 0.0176(15) 0.0264(19) -0.0055(14) 0.006(2) -0.003(2)
C49 0.035(2) 0.0181(15) 0.0266(15) -0.0095(12) 0.0045(19) -0.0028(18)
C50 0.033(2) 0.0204(18) 0.0283(16) -0.0070(14) 0.0032(16) -0.0058(15)
C51 0.034(2) 0.0180(16) 0.0264(15) -0.0059(13) 0.0040(17) -0.0063(15)
Cu1' 0.0403(13) 0.0160(6) 0.0224(5) -0.0031(4) -0.0014(10) -0.0068(8)
N1' 0.039(3) 0.0262(19) 0.026(2) -0.0001(17) -0.001(2) -0.006(2)
N3' 0.033(3) 0.021(2) 0.0215(18) -0.0082(18) 0.001(2) -0.007(2)
N4' 0.038(2) 0.0187(16) 0.0231(15) -0.0044(13) 0.0005(19) -0.0047(18)
C46' 0.040(3) 0.0274(19) 0.028(2) 0.0048(17) -0.002(2) -0.003(2)
C47' 0.041(2) 0.0222(17) 0.0289(18) 0.0005(16) 0.002(2) -0.004(2)
C48' 0.038(4) 0.018(2) 0.025(2) -0.0082(19) 0.001(3) -0.001(3)
C49' 0.038(3) 0.0181(19) 0.0252(19) -0.0064(16) 0.003(2) -0.005(2)
C50' 0.037(3) 0.020(2) 0.026(2) -0.0058(19) 0.000(2) -0.010(2)
C51' 0.038(2) 0.021(2) 0.0235(18) -0.0035(17) 0.001(2) -0.008(2)
O1 0.0336(9) 0.0463(10) 0.0330(9) -0.0125(8) 0.0026(7) 0.0067(8)
O2 0.0219(8) 0.0570(12) 0.0390(10) -0.0049(9) -0.0013(7) -0.0035(8)
O3 0.0254(8) 0.0389(9) 0.0401(9) -0.0159(8) 0.0008(7) -0.0041(7)
O4 0.0320(8) 0.0197(7) 0.0252(8) -0.0064(6) -0.0060(6) -0.0005(6)
O5 0.0356(10) 0.0771(14) 0.0228(8) -0.0025(9) -0.0020(7) -0.0099(9)
O6 0.0318(8) 0.0258(7) 0.0258(8) -0.0111(6) 0.0038(6) -0.0037(6)
N2 0.0392(11) 0.0165(8) 0.0227(9) -0.0016(7) -0.0029(8) -0.0052(7)
C1 0.0479(15) 0.0360(13) 0.0310(12) -0.0106(10) 0.0009(11) -0.0247(11)
C2 0.0319(12) 0.0348(12) 0.0304(12) -0.0071(10) 0.0051(9) -0.0222(10)
C3 0.0290(11) 0.0307(11) 0.0276(11) -0.0050(9) 0.0064(9) -0.0179(9)
C4 0.0271(11) 0.0369(12) 0.0243(11) -0.0060(9) 0.0042(9) -0.0099(9)
C5 0.0231(11) 0.0422(13) 0.0306(12) -0.0106(10) 0.0080(9) -0.0073(10)
C6 0.0196(11) 0.0463(14) 0.0312(12) -0.0037(10) 0.0017(9) -0.0096(10)
C7 0.0291(12) 0.0498(15) 0.0278(12) -0.0090(11) 0.0032(9) -0.0210(11)
C8 0.0378(14) 0.0451(14) 0.0356(13) -0.0155(11) 0.0029(11) 0.0042(11)
C9 0.0344(13) 0.0610(17) 0.0313(13) -0.0159(12) -0.0059(10) 0.0121(12)
C10 0.0273(12) 0.0465(14) 0.0256(11) -0.0098(10) -0.0051(9) -0.0008(10)
C11 0.0544(17) 0.0477(15) 0.0316(13) -0.0144(12) -0.0144(12) 0.0196(13)
C12 0.0443(14) 0.0408(13) 0.0252(11) -0.0093(10) -0.0116(10) 0.0024(11)
C13 0.0280(12) 0.0417(14) 0.0344(13) -0.0079(11) -0.0040(10) 0.0009(10)
C14 0.0265(12) 0.0377(13) 0.0349(13) -0.0076(10) -0.0035(10) 0.0019(10)
C15 0.0610(18) 0.0357(13) 0.0304(13) -0.0079(11) -0.0140(12) 0.0046(12)
C16 0.0443(14) 0.0220(10) 0.0270(11) -0.0034(9) 0.0027(10) -0.0141(9)
C17 0.0362(12) 0.0149(9) 0.0262(11) -0.0008(8) -0.0016(9) -0.0026(8)
C18 0.0402(13) 0.0131(9) 0.0270(11) -0.0026(8) -0.0049(9) 0.0028(8)
C19 0.0311(12) 0.0213(10) 0.0275(11) -0.0051(8) -0.0025(9) 0.0080(8)
C20 0.0252(11) 0.0214(10) 0.0285(11) -0.0033(8) -0.0049(9) 0.0036(8)
C21 0.0307(11) 0.0179(9) 0.0252(10) -0.0046(8) -0.0060(9) 0.0023(8)
C22 0.0329(12) 0.0195(10) 0.0238(10) -0.0023(8) 0.0002(9) -0.0018(8)
C23 0.0258(12) 0.0562(17) 0.0565(17) -0.0250(14) 0.0089(12) -0.0059(11)
C24 0.0228(10) 0.0191(9) 0.0208(10) -0.0031(8) 0.0015(8) -0.0030(8)
C25 0.0338(12) 0.0258(10) 0.0197(10) -0.0062(8) -0.0012(8) -0.0029(9)
C26 0.0334(12) 0.0232(10) 0.0267(11) -0.0098(9) 0.0016(9) -0.0022(9)
C27 0.0226(10) 0.0211(10) 0.0247(10) -0.0033(8) 0.0043(8) -0.0036(8)
C28 0.0263(11) 0.0266(10) 0.0221(10) -0.0053(8) -0.0024(8) -0.0032(8)
C29 0.0278(11) 0.0223(10) 0.0242(10) -0.0085(8) -0.0009(8) -0.0033(8)
C30 0.0306(12) 0.0234(10) 0.0304(11) -0.0038(9) -0.0003(9) 0.0007(9)
C31 0.0491(15) 0.0162(10) 0.0329(12) -0.0066(9) -0.0003(11) -0.0007(9)
C32 0.0464(14) 0.0151(9) 0.0292(11) -0.0088(8) -0.0018(10) -0.0029(9)
C33 0.0451(14) 0.0255(11) 0.0287(11) -0.0122(9) 0.0016(10) -0.0155(10)
C34 0.0376(13) 0.0458(14) 0.0282(12) -0.0145(11) -0.0022(10) -0.0152(11)
C35 0.0385(13) 0.0368(12) 0.0235(11) -0.0110(10) -0.0013(9) -0.0068(10)
C36 0.0329(12) 0.0219(10) 0.0258(11) -0.0105(8) 0.0035(9) -0.0039(8)
C37 0.0351(12) 0.0213(10) 0.0319(12) -0.0105(9) -0.0008(9) 0.0018(9)
C38 0.035(3) 0.114(6) 0.033(3) 0.015(4) -0.010(2) -0.011(4)
C38' 0.040(4) 0.082(6) 0.031(3) -0.010(4) -0.006(3) -0.006(5)
C39 0.0270(10) 0.0240(10) 0.0258(10) -0.0093(8) 0.0023(8) -0.0016(8)
C40 0.033(2) 0.025(2) 0.024(2) -0.0073(17) 0.0061(17) -0.0014(17)
C40' 0.031(3) 0.028(3) 0.027(3) -0.008(2) 0.006(2) 0.001(2)
C41 0.032(2) 0.023(2) 0.027(2) -0.0049(16) 0.0068(16) -0.0044(16)
C41' 0.031(3) 0.029(3) 0.029(2) -0.005(2) 0.008(2) -0.002(2)
C42 0.033(2) 0.022(2) 0.0258(15) -0.0099(17) 0.0048(16) -0.0010(16)
C42' 0.031(2) 0.023(2) 0.0277(18) -0.010(2) 0.0030(19) -0.004(2)
C43 0.032(2) 0.021(3) 0.0248(16) -0.011(2) 0.0071(17) -0.0015(19)
C43' 0.033(3) 0.023(3) 0.0244(19) -0.010(2) 0.007(2) 0.000(2)
C44 0.030(2) 0.020(3) 0.0269(17) -0.010(2) 0.0061(17) -0.006(2)
C44' 0.029(2) 0.024(3) 0.024(2) -0.010(3) 0.009(2) -0.001(3)
C45 0.033(2) 0.021(2) 0.0265(17) -0.0107(17) 0.0023(17) -0.0045(16)
C45' 0.035(3) 0.023(3) 0.027(2) -0.008(2) 0.001(2) -0.001(2)
P1 0.0597(8) 0.0436(6) 0.0226(5) -0.0127(5) -0.0064(5) 0.0016(5)
F1 0.107(3) 0.0469(16) 0.0341(14) -0.0200(13) -0.0068(15) 0.0065(16)
F2 0.0587(19) 0.073(2) 0.0504(17) -0.0052(15) -0.0046(14) -0.0108(16)
F3 0.077(2) 0.086(2) 0.0409(16) -0.0389(16) -0.0165(16) 0.0271(18)
F4 0.114(3) 0.0505(19) 0.048(2) -0.0147(15) -0.0051(19) -0.0252(19)
F5 0.055(3) 0.080(3) 0.037(2) -0.0094(18) -0.0060(17) 0.008(2)
F6 0.096(2) 0.070(2) 0.0544(18) -0.0247(16) -0.0371(17) 0.0232(18)
P1' 0.0544(12) 0.135(2) 0.0265(9) -0.0283(12) -0.0153(9) 0.0282(14)
F1' 0.046(3) 0.110(4) 0.083(4) -0.032(3) -0.010(3) 0.003(3)
F2' 0.092(4) 0.081(3) 0.069(3) 0.001(3) -0.012(3) -0.020(3)
F3' 0.078(4) 0.156(5) 0.046(3) 0.002(3) 0.012(3) 0.071(4)
F4' 0.099(5) 0.177(6) 0.125(5) -0.091(5) -0.024(4) 0.025(5)
F5' 0.070(3) 0.141(5) 0.041(2) -0.023(3) -0.009(2) 0.054(3)
F6' 0.062(3) 0.114(4) 0.061(3) -0.032(3) 0.000(2) 0.024(3)
C53 0.074(3) 0.094(3) 0.061(3) -0.040(2) -0.015(2) 0.002(2)
O7 0.075(3) 0.094(3) 0.062(2) -0.041(2) -0.015(2) 0.001(2)
C52 0.073(3) 0.092(3) 0.060(3) -0.041(3) -0.015(3) 0.002(3)
C54 0.075(3) 0.094(3) 0.062(2) -0.042(2) -0.016(2) 0.001(2)
C55 0.075(3) 0.095(3) 0.063(2) -0.041(2) -0.015(2) 0.001(2)
O7' 0.078(3) 0.102(3) 0.068(3) -0.038(3) -0.023(2) 0.004(3)
C54' 0.080(3) 0.099(3) 0.068(3) -0.041(3) -0.015(3) 0.001(3)
C55' 0.077(3) 0.098(3) 0.066(3) -0.041(2) -0.019(2) 0.002(2)
C56' 0.078(3) 0.105(3) 0.069(3) -0.035(3) -0.025(3) 0.005(3)
C57' 0.071(5) 0.110(5) 0.059(5) -0.029(5) -0.033(4) 0.011(5)
O8 0.075(3) 0.095(3) 0.063(2) -0.042(2) -0.014(2) 0.000(2)
C56 0.073(3) 0.093(3) 0.058(2) -0.043(2) -0.017(2) 0.001(2)
C57 0.075(3) 0.095(3) 0.062(2) -0.041(2) -0.015(2) 0.001(2)
C58 0.075(3) 0.096(3) 0.064(2) -0.042(2) -0.017(2) 0.002(2)
C60 0.078(3) 0.097(3) 0.066(3) -0.042(3) -0.020(3) 0.001(3)
N5' 0.088(8) 0.061(5) 0.057(5) -0.016(4) -0.024(5) 0.031(6)
C52' 0.095(7) 0.071(5) 0.050(5) -0.011(4) -0.003(4) 0.035(5)
C53' 0.141(10) 0.120(9) 0.063(7) 0.004(7) -0.004(7) 0.048(8)

loop_
_atom_type_symbol
_atom_type_description
_atom_type_scat_dispersion_real
_atom_type_scat_dispersion_imag
_atom_type_scat_source
C C 0.0033 0.0016 'International Tables Vol C Tables 4.2.6.8 and 6.1.1.4'
H H 0.0000 0.0000 'International Tables Vol C Tables 4.2.6.8 and 6.1.1.4'
Cu Cu 0.3201 1.2651 'International Tables Vol C Tables 4.2.6.8 and 6.1.1.4'
F F 0.0171 0.0103 'International Tables Vol C Tables 4.2.6.8 and 6.1.1.4'
N N 0.0061 0.0033 'International Tables Vol C Tables 4.2.6.8 and 6.1.1.4'
O O 0.0106 0.0060 'International Tables Vol C Tables 4.2.6.8 and 6.1.1.4'
P P 0.1023 0.0942 'International Tables Vol C Tables 4.2.6.8 and 6.1.1.4'

loop_
_geom_angle_atom_site_label_1
_geom_angle_atom_site_label_2
_geom_angle_atom_site_label_3
_geom_angle
_geom_angle_site_symmetry_1
_geom_angle_site_symmetry_3
_geom_angle_publ_flag
N1 Cu1 N4 82.54(19) . . ?
N3 Cu1 N1 124.8(2) . . ?
N3 Cu1 N4 85.08(18) . . ?
N3 Cu1 N2 120.9(2) . . ?
N2 Cu1 N1 110.84(17) . . ?
N2 Cu1 N4 83.77(15) . . ?
C46 N1 Cu1 103.2(3) . . ?
C15 N1 Cu1 120.8(3) . . ?
C15 N1 C46 107.3(4) . . ?
C50 N3 Cu1 103.0(3) . . ?
C45 N3 Cu1 122.6(3) . . ?
C45 N3 C50 109.0(4) . . ?
C47 N4 Cu1 106.7(3) . . ?
C47 N4 C49 113.1(4) . . ?
C47 N4 C51 114.2(4) . . ?
C49 N4 Cu1 104.4(3) . . ?
C51 N4 Cu1 103.6(3) . . ?
C51 N4 C49 113.6(4) . . ?
N1 C46 C47 110.3(4) . . ?
N4 C47 C46 110.8(4) . . ?
N2 C48 C49 107.2(5) . . ?
N4 C49 C48 109.6(5) . . ?
N3 C50 C51 110.9(4) . . ?
N4 C51 C50 111.4(3) . . ?
N1' Cu1' N4' 82.0(3) . . ?
N1' Cu1' N2 102.8(3) . . ?
N3' Cu1' N1' 124.7(4) . . ?
N3' Cu1' N4' 84.8(3) . . ?
N3' Cu1' N2 128.7(3) . . ?
N2 Cu1' N4' 83.8(2) . . ?
C46' N1' Cu1' 103.3(5) . . ?
C46' N1' C15 112.5(6) . . ?
C15 N1' Cu1' 129.4(5) . . ?
C50' N3' Cu1' 102.1(5) . . ?
C45' N3' Cu1' 123.8(5) . . ?
C45' N3' C50' 109.2(6) . . ?
C47' N4' Cu1' 106.8(4) . . ?
C47' N4' C49' 113.4(6) . . ?
C47' N4' C51' 115.5(6) . . ?
C49' N4' Cu1' 104.4(5) . . ?
C51' N4' Cu1' 102.9(4) . . ?
C51' N4' C49' 112.4(6) . . ?
N1' C46' C47' 108.7(6) . . ?
N4' C47' C46' 111.3(6) . . ?
N2 C48' C49' 115.2(8) . . ?
N4' C49' C48' 109.9(7) . . ?
N3' C50' C51' 110.1(6) . . ?
N4' C51' C50' 111.7(5) . . ?
C5 O1 C8 117.3(2) . . ?
C10 O2 C6 116.79(18) . . ?
C20 O3 C23 116.35(19) . . ?
C24 O4 C21 113.57(16) . . ?
C35 O5 C38 112.5(3) . . ?
C35 O5 C38' 119.5(5) . . ?
C39 O6 C36 115.77(16) . . ?
C48 N2 Cu1 104.2(4) . . ?
C48' N2 Cu1' 103.4(5) . . ?
C48' N2 C30 117.8(4) . . ?
C30 N2 Cu1 117.19(15) . . ?
C30 N2 C48 104.8(3) . . ?
C30 N2 Cu1' 122.49(16) . . ?
C2 C1 C33 108.52(18) . . ?
C3 C2 C1 124.4(2) . . ?
C3 C2 C7 117.6(2) . . ?
C7 C2 C1 117.7(2) . . ?
C2 C3 C4 119.8(2) . . ?
C2 C3 C16 123.3(2) . . ?
C4 C3 C16 116.5(2) . . ?
C5 C4 C3 121.7(2) . . ?
O1 C5 C4 126.0(2) . . ?
O1 C5 C6 116.2(2) . . ?
C4 C5 C6 117.8(2) . . ?
O2 C6 C5 118.1(2) . . ?
C7 C6 O2 121.2(2) . . ?
C7 C6 C5 120.7(2) . . ?
C6 C7 C2 122.0(2) . . ?
C10 C9 C11 119.4(2) . . ?
O2 C10 C14 122.7(2) . . ?
C9 C10 O2 116.4(2) . . ?
C9 C10 C14 120.8(2) . . ?
C9 C11 C12 121.3(3) . . ?
C11 C12 C15 121.1(2) . . ?
C13 C12 C11 118.0(2) . . ?
C13 C12 C15 120.8(2) . . ?
C12 C13 C14 121.3(2) . . ?
C10 C14 C13 119.0(2) . . ?
N1 C15 C12 110.1(3) . . ?
C12 C15 N1' 117.0(3) . . ?
C17 C16 C3 108.11(17) . . ?
C18 C17 C16 123.9(2) . . ?
C18 C17 C22 118.0(2) . . ?
C22 C17 C16 117.5(2) . . ?
C17 C18 C31 123.1(2) . . ?
C19 C18 C17 119.9(2) . . ?
C19 C18 C31 116.9(2) . . ?
C20 C19 C18 121.5(2) . . ?
O3 C20 C19 125.2(2) . . ?
O3 C20 C21 116.8(2) . . ?
C19 C20 C21 118.0(2) . . ?
C20 C21 O4 119.80(19) . . ?
C22 C21 O4 118.8(2) . . ?
C22 C21 C20 121.2(2) . . ?
C21 C22 C17 121.1(2) . . ?
C25 C24 O4 115.95(18) . . ?
C25 C24 C29 120.22(19) . . ?
C29 C24 O4 123.83(18) . . ?
C26 C25 C24 119.7(2) . . ?
C25 C26 C27 121.2(2) . . ?
C26 C27 C30 120.3(2) . . ?
C28 C27 C26 118.5(2) . . ?
C28 C27 C30 121.1(2) . . ?
C27 C28 C29 121.3(2) . . ?
C24 C29 C28 119.2(2) . . ?
N2 C30 C27 109.79(18) . . ?
C18 C31 C32 112.32(18) . . ?
C33 C32 C31 124.0(2) . . ?
C33 C32 C37 117.8(2) . . ?
C37 C32 C31 118.2(2) . . ?
C32 C33 C1 123.3(2) . . ?
C32 C33 C34 119.3(2) . . ?
C34 C33 C1 117.1(2) . . ?
C35 C34 C33 121.9(2) . . ?
O5 C35 C34 125.2(2) . . ?
O5 C35 C36 116.7(2) . . ?
C36 C35 C34 118.1(2) . . ?
C35 C36 O6 119.2(2) . . ?
C37 C36 O6 120.5(2) . . ?
C37 C36 C35 120.3(2) . . ?
C36 C37 C32 122.2(2) . . ?
O6 C39 C40 115.9(3) . . ?
O6 C39 C44' 126.3(10) . . ?
C40' C39 O6 114.9(5) . . ?
C40' C39 C44' 118.4(12) . . ?
C44 C39 O6 122.4(7) . . ?
C44 C39 C40 121.3(7) . . ?
C41 C40 C39 119.5(5) . . ?
C41' C40' C39 119.9(9) . . ?
C40 C41 C42 121.8(5) . . ?
C42' C41' C40' 120.1(8) . . ?
C41 C42 C45 121.0(6) . . ?
C43 C42 C41 117.6(7) . . ?
C43 C42 C45 121.3(7) . . ?
C41' C42' C43' 118.2(11) . . ?
C41' C42' C45' 119.9(9) . . ?
C43' C42' C45' 121.5(11) . . ?
C42 C43 C44 119.8(12) . . ?
C44' C43' C42' 125(2) . . ?
C39 C44 C43 119.4(13) . . ?
C43' C44' C39 116(2) . . ?
N3 C45 C42 112.9(4) . . ?
N3' C45' C42' 111.3(7) . . ?
F1 P1 F2 90.35(19) . . ?
F1 P1 F3 178.0(2) . . ?
F1 P1 F4 89.92(19) . . ?
F1 P1 F5 88.9(3) . . ?
F2 P1 F4 177.6(2) . . ?
F3 P1 F2 89.2(2) . . ?
F3 P1 F4 90.5(2) . . ?
F3 P1 F5 89.1(3) . . ?
F5 P1 F2 89.0(2) . . ?
F5 P1 F4 88.5(3) . . ?
F6 P1 F1 90.17(18) . . ?
F6 P1 F2 90.5(2) . . ?
F6 P1 F3 91.81(19) . . ?
F6 P1 F4 91.9(2) . . ?
F6 P1 F5 179.0(3) . . ?
F1' P1' F5' 90.5(3) . . ?
F2' P1' F1' 90.7(3) . . ?
F2' P1' F4' 175.5(4) . . ?
F2' P1' F5' 84.2(4) . . ?
F3' P1' F1' 175.9(5) . . ?
F3' P1' F2' 93.4(4) . . ?
F3' P1' F4' 90.7(5) . . ?
F3' P1' F5' 89.5(3) . . ?
F4' P1' F1' 85.3(4) . . ?
F4' P1' F5' 93.9(4) . . ?
F6' P1' F1' 90.3(3) . . ?
F6' P1' F2' 92.5(4) . . ?
F6' P1' F3' 89.9(3) . . ?
F6' P1' F4' 89.5(5) . . ?
F6' P1' F5' 176.6(4) . . ?
O7 C53 C52 112.2 . . ?
O7 C53 C57 37.1(8) . . ?
C52 C53 C57 99.6(7) . . ?
C56 C53 O7 30(2) . . ?
C56 C53 C52 82(2) . . ?
C56 C53 C57 39.8(18) . . ?
C53 O7 C54 115.0 . . ?
C53 O7 O8 120.6(9) . . ?
C54 O7 O8 43.2(10) . . ?
C56 O7 C53 21.6(15) . . ?
C56 O7 C54 110.0(16) . . ?
C56 O7 O8 132.6(19) . . ?
C56 O7 C57 89.5(18) . . ?
C57 O7 C53 95.3(11) . . ?
C57 O7 C54 20.5(11) . . ?
C57 O7 O8 57.1(10) . . ?
C53 C52 C56 25.4(8) . . ?
O7 C54 C55 112.1 . . ?
O7 C54 C56 26.2(8) . . ?
O7 C54 C58 124.7(13) . . ?
C55 C54 C56 116.2(7) . . ?
C55 C54 C58 40.8(12) . . ?
O8 C54 O7 78.2(13) . . ?
O8 C54 C55 43.0(14) . . ?
O8 C54 C56 96.0(13) . . ?
O8 C54 C58 49.3(9) . . ?
C57 C54 O7 51(3) . . ?
C57 C54 C55 110(3) . . ?
C57 C54 O8 108(3) . . ?
C57 C54 C56 25(2) . . ?
C57 C54 C58 150(4) . . ?
C58 C54 C56 145.3(14) . . ?
C54 C55 C57 16.5(8) . . ?
O8 C55 C54 50.0(14) . . ?
O8 C55 C57 53.4(12) . . ?
O8 C55 C58 78(2) . . ?
C58 C55 C54 86.0(16) . . ?
C58 C55 C57 102.4(19) . . ?
C55' O7' C56' 112.1 . . ?
O7' C55' C54' 109.6 . . ?
O7' C56' C57' 108.6 . . ?
C54 O8 O7 58.6(10) . . ?
C54 O8 C57 21.0(10) . . ?
C54 O8 C58 92.7(11) . . ?
C55 O8 O7 130.1(19) . . ?
C55 O8 C54 87(2) . . ?
C55 O8 C57 91.0(18) . . ?
C55 O8 C58 57.4(17) . . ?
C57 O8 O7 44.2(9) . . ?
C57 O8 C58 112.1 . . ?
C58 O8 O7 146.1(9) . . ?
C53 C56 O7 129(3) . . ?
C53 C56 C52 72.3(18) . . ?
C53 C56 C54 128(3) . . ?
C53 C56 C57 123(3) . . ?
O7 C56 C52 159(2) . . ?
O7 C56 C54 43.9(11) . . ?
O7 C56 C57 52.4(15) . . ?
C52 C56 C54 127.4(16) . . ?
C57 C56 C52 120.4(15) . . ?
C57 C56 C54 8.6(9) . . ?
O7 C57 C53 47.6(8) . . ?
O7 C57 C55 111.0(15) . . ?
O7 C57 O8 78.7(12) . . ?
O7 C57 C56 38.1(11) . . ?
C54 C57 C53 153(3) . . ?
C54 C57 O7 109(3) . . ?
C54 C57 C55 53(2) . . ?
C54 C57 O8 51(3) . . ?
C54 C57 C56 147(3) . . ?
C55 C57 C53 117.0(12) . . ?
O8 C57 C53 105.4(9) . . ?
O8 C57 C55 35.7(11) . . ?
O8 C57 C56 109.6 . . ?
C56 C57 C53 17.0(8) . . ?
C56 C57 C55 130.0(12) . . ?
C55 C58 C54 53.2(9) . . ?
C55 C58 O8 44.9(13) . . ?
C55 C58 C60 104.5(16) . . ?
O8 C58 C54 38.0(7) . . ?
O8 C58 C60 108.6 . . ?
C60 C58 C54 146.5(7) . . ?
N5' C52' C53' 179.11(5) . . ?

loop_
_geom_bond_atom_site_label_1
_geom_bond_atom_site_label_2
_geom_bond_distance
_geom_bond_site_symmetry_2
_geom_bond_publ_flag
Cu1 N1 2.111(5) . ?
Cu1 N3 2.082(5) . ?
Cu1 N4 2.218(4) . ?
Cu1 N2 2.086(3) . ?
N1 C46 1.494(6) . ?
N1 C15 1.420(6) . ?
N3 C50 1.495(6) . ?
N3 C45 1.489(6) . ?
N4 C47 1.461(6) . ?
N4 C49 1.471(6) . ?
N4 C51 1.469(5) . ?
C46 C47 1.507(6) . ?
C48 C49 1.530(6) . ?
C48 N2 1.519(10) . ?
C50 C51 1.511(6) . ?
Cu1' N1' 2.117(8) . ?
Cu1' N3' 2.072(7) . ?
Cu1' N4' 2.237(7) . ?
Cu1' N2 2.184(4) . ?
N1' C46' 1.502(8) . ?
N1' C15 1.605(9) . ?
N3' C50' 1.500(8) . ?
N3' C45' 1.498(9) . ?
N4' C47' 1.447(9) . ?
N4' C49' 1.475(9) . ?
N4' C51' 1.462(8) . ?
C46' C47' 1.532(9) . ?
C48' C49' 1.518(10) . ?
C48' N2 1.467(15) . ?
C50' C51' 1.503(9) . ?
O1 C5 1.365(3) . ?
O1 C8 1.437(3) . ?
O2 C6 1.394(3) . ?
O2 C10 1.386(3) . ?
O3 C20 1.362(3) . ?
O3 C23 1.432(3) . ?
O4 C21 1.401(3) . ?
O4 C24 1.392(2) . ?
O5 C35 1.369(3) . ?
O5 C38 1.458(9) . ?
O5 C38' 1.470(13) . ?
O6 C36 1.399(3) . ?
O6 C39 1.391(3) . ?
N2 C30 1.490(3) . ?
C1 C2 1.523(4) . ?
C1 C33 1.524(3) . ?
C2 C3 1.397(3) . ?
C2 C7 1.401(4) . ?
C3 C4 1.412(3) . ?
C3 C16 1.521(4) . ?
C4 C5 1.379(4) . ?
C5 C6 1.404(4) . ?
C6 C7 1.372(4) . ?
C9 C10 1.375(4) . ?
C9 C11 1.382(4) . ?
C10 C14 1.390(3) . ?
C11 C12 1.400(4) . ?
C12 C13 1.384(4) . ?
C12 C15 1.504(4) . ?
C13 C14 1.391(3) . ?
C16 C17 1.515(3) . ?
C17 C18 1.399(3) . ?
C17 C22 1.399(3) . ?
C18 C19 1.396(3) . ?
C18 C31 1.520(3) . ?
C19 C20 1.384(3) . ?
C20 C21 1.392(3) . ?
C21 C22 1.372(3) . ?
C24 C25 1.389(3) . ?
C24 C29 1.390(3) . ?
C25 C26 1.381(3) . ?
C26 C27 1.390(3) . ?
C27 C28 1.389(3) . ?
C27 C30 1.509(3) . ?
C28 C29 1.391(3) . ?
C31 C32 1.522(3) . ?
C32 C33 1.396(4) . ?
C32 C37 1.397(3) . ?
C33 C34 1.396(4) . ?
C34 C35 1.391(3) . ?
C35 C36 1.384(3) . ?
C36 C37 1.374(3) . ?
C39 C40 1.410(7) . ?
C39 C40' 1.370(11) . ?
C39 C44 1.335(18) . ?
C39 C44' 1.47(3) . ?
C40 C41 1.395(8) . ?
C40' C41' 1.369(14) . ?
C41 C42 1.436(10) . ?
C41' C42' 1.327(16) . ?
C42 C43 1.375(11) . ?
C42 C45 1.507(9) . ?
C42' C43' 1.398(17) . ?
C42' C45' 1.508(15) . ?
C43 C44 1.51(2) . ?
C43' C44' 1.24(4) . ?
P1 F1 1.589(3) . ?
P1 F2 1.600(3) . ?
P1 F3 1.589(3) . ?
P1 F4 1.606(4) . ?
P1 F5 1.598(5) . ?
P1 F6 1.585(3) . ?
P1' F1' 1.597(6) . ?
P1' F2' 1.559(7) . ?
P1' F3' 1.531(6) . ?
P1' F4' 1.576(9) . ?
P1' F5' 1.693(7) . ?
P1' F6' 1.525(6) . ?
C53 O7 1.4374 . ?
C53 C52 1.5027 . ?
C53 C56 0.68(2) . ?
C53 C57 1.94(2) . ?
O7 C54 1.4377 . ?
O7 O8 1.65(2) . ?
O7 C56 0.91(2) . ?
O7 C57 1.17(2) . ?
C52 C56 1.56(2) . ?
C54 C55 1.5032 . ?
C54 O8 1.15(3) . ?
C54 C56 1.95(2) . ?
C54 C57 0.53(2) . ?
C54 C58 1.87(2) . ?
C55 O8 1.03(3) . ?
C55 C57 1.76(3) . ?
C55 C58 1.22(3) . ?
O7' C55' 1.4131 . ?
O7' C56' 1.4208 . ?
C54' C55' 1.4818 . ?
C56' C57' 1.4994 . ?
O8 C57 1.4127 . ?
O8 C58 1.4205 . ?
C56 C57 1.4820 . ?
C58 C60 1.4995 . ?
N5' C52' 1.1370 . ?
C52' C53' 1.4561 . ?
